data_2104829
loop_
_publ_author_name
'Smirnova, O.'
'Kumada, N.'
'Takei, T.'
'Yonesaki, Y.'
'Yashima, M.'
'Kinomura, N.'

_publ_section_title
;
 Structure and electrical properties of the new pyrochlore-type
 protonic solid electrolyte K~0.88~Nb~2~O~7.58~H~4.28~
;
_journal_issue 6
_journal_name_full 'Acta Crystallographica Section B'
_journal_page_first 594
_journal_page_last 602
_journal_paper_doi 10.1107/S0108768110038620
_journal_volume 66
_journal_year 2010
_chemical_formula_moiety 'K0.71 Nb O3.5'
_chemical_formula_sum 'K0.71 Nb O3.5'
_chemical_formula_weight 180.00
_space_group_IT_number 227
_symmetry_cell_setting cubic
_symmetry_Int_Tables_number 227
_symmetry_space_group_name_Hall '-F 4vw 2vw 3'
_symmetry_space_group_name_H-M 'F d -3 m :2'
_cell_angle_alpha 90
_cell_angle_beta 90
_cell_angle_gamma 90
_cell_formula_units_Z 4
_cell_length_a 10.635(4)
_cell_length_b 10.635(4)
_cell_length_c 10.635(4)
_cell_measurement_reflns_used 4
_cell_measurement_temperature 298.1
_cell_measurement_theta_max 7.7
_cell_measurement_theta_min 6.6
_cell_volume 1202.9(8)
_computing_cell_refinement WinAFC
_computing_data_collection WinAFC
_computing_data_reduction CrystalStructure
_computing_publication_material 'CrystalStructure 3.6.0'
_computing_structure_refinement CRYSTALS
_diffrn_measured_fraction_theta_full 1.0000
_diffrn_measured_fraction_theta_max 1.0000
_diffrn_measurement_device_type 'Rigaku AFC7R'
_diffrn_measurement_method \w-2\q
_diffrn_radiation_type 'Mo K\a'
_diffrn_radiation_wavelength 0.7107
_diffrn_reflns_av_R_equivalents 0.041
_diffrn_reflns_limit_h_max 21
_diffrn_reflns_limit_h_min -7
_diffrn_reflns_limit_k_max 5
_diffrn_reflns_limit_k_min -14
_diffrn_reflns_limit_l_max 12
_diffrn_reflns_limit_l_min -4
_diffrn_reflns_number 373
_diffrn_reflns_theta_full 44.69
_diffrn_reflns_theta_max 44.69
_diffrn_standards_decay_% 0.00
_diffrn_standards_interval_count 0
_diffrn_standards_number 3
_exptl_absorpt_coefficient_mu 1.290
_exptl_absorpt_correction_T_max 0.879
_exptl_absorpt_correction_T_min 0.000
_exptl_absorpt_correction_type none
_exptl_crystal_colour colorless
_exptl_crystal_density_diffrn 0.994
_exptl_crystal_density_meas 3.000
_exptl_crystal_description prismatic
_exptl_crystal_F_000 336.00
_exptl_crystal_size_max 0.10
_exptl_crystal_size_mid 0.10
_exptl_crystal_size_min 0.10
_refine_diff_density_max 13.20
_refine_diff_density_min -22.40
_refine_ls_extinction_coef 137(14)
_refine_ls_extinction_method 'Larson (1970) Crystallographic Computing eq. 22'
_refine_ls_goodness_of_fit_ref 1.825
_refine_ls_number_parameters 12
_refine_ls_number_reflns 344
_refine_ls_R_factor_gt 0.0430
_refine_ls_shift/su_max 0.1050
_refine_ls_structure_factor_coef F
_refine_ls_weighting_details 'w = 1/\s^2^(Fo)'
_refine_ls_weighting_scheme sigma
_refine_ls_wR_factor_ref 0.0600
_reflns_number_gt 154
_reflns_number_total 344
_reflns_threshold_expression F^2^>2.0\s(F^2^)
_cod_data_source_file bp5032.cif
_cod_data_source_block 173K
_cod_original_cell_volume 1202.8(8)
_cod_original_sg_symbol_H-M 'F d -3 m : 1'
_cod_database_code 2104829

loop_
_symmetry_equiv_pos_site_id
_symmetry_equiv_pos_as_xyz
1 +X,+Y,+Z
2 +Y,+Z,+X
3 +Z,+X,+Y
4 1/4+X,1/4+Y,-Z
5 1/4+Y,1/4+Z,-X
6 1/4+Z,1/4+X,-Y
7 1/2+Y,1/4-Z,3/4-X
8 1/2+Z,1/4-X,3/4-Y
9 1/4-Z,1/2+X,3/4-Y
10 1/4-X,1/2+Y,3/4-Z
11 1/4-Y,1/2+Z,3/4-X
12 1/2+X,1/4-Y,3/4-Z
13 +Y,+X,+Z
14 +Z,+Y,+X
15 +X,+Z,+Y
16 1/4+Y,1/4+X,-Z
17 1/4+Z,1/4+Y,-X
18 1/4+X,1/4+Z,-Y
19 1/4-Z,1/2+Y,3/4-X
20 1/4-X,1/2+Z,3/4-Y
21 1/2+X,1/4-Z,3/4-Y
22 1/2+Y,1/4-X,3/4-Z
23 1/2+Z,1/4-Y,3/4-X
24 1/4-Y,1/2+X,3/4-Z
25 -X,-Y,-Z
26 -Y,-Z,-X
27 -Z,-X,-Y
28 1/4-X,1/4-Y,+Z
29 1/4-Y,1/4-Z,+X
30 1/4-Z,1/4-X,+Y
31 1/2-Y,1/4+Z,3/4+X
32 1/2-Z,1/4+X,3/4+Y
33 1/4+Z,1/2-X,3/4+Y
34 1/4+X,1/2-Y,3/4+Z
35 1/4+Y,1/2-Z,3/4+X
36 1/2-X,1/4+Y,3/4+Z
37 -Y,-X,-Z
38 -Z,-Y,-X
39 -X,-Z,-Y
40 1/4-Y,1/4-X,+Z
41 1/4-Z,1/4-Y,+X
42 1/4-X,1/4-Z,+Y
43 1/4+Z,1/2-Y,3/4+X
44 1/4+X,1/2-Z,3/4+Y
45 1/2-X,1/4+Z,3/4+Y
46 1/2-Y,1/4+X,3/4+Z
47 1/2-Z,1/4+Y,3/4+X
48 1/4+Y,1/2-X,3/4+Z
49 +X,1/2+Y,1/2+Z
50 +Y,1/2+Z,1/2+X
51 +Z,1/2+X,1/2+Y
52 1/4+X,3/4+Y,1/2-Z
53 1/4+Y,3/4+Z,1/2-X
54 1/4+Z,3/4+X,1/2-Y
55 1/2+Y,3/4-Z,1/4-X
56 1/2+Z,3/4-X,1/4-Y
57 1/4-Z,+X,1/4-Y
58 1/4-X,+Y,1/4-Z
59 1/4-Y,+Z,1/4-X
60 1/2+X,3/4-Y,1/4-Z
61 +Y,1/2+X,1/2+Z
62 +Z,1/2+Y,1/2+X
63 +X,1/2+Z,1/2+Y
64 1/4+Y,3/4+X,1/2-Z
65 1/4+Z,3/4+Y,1/2-X
66 1/4+X,3/4+Z,1/2-Y
67 1/4-Z,+Y,1/4-X
68 1/4-X,+Z,1/4-Y
69 1/2+X,3/4-Z,1/4-Y
70 1/2+Y,3/4-X,1/4-Z
71 1/2+Z,3/4-Y,1/4-X
72 1/4-Y,+X,1/4-Z
73 -X,1/2-Y,1/2-Z
74 -Y,1/2-Z,1/2-X
75 -Z,1/2-X,1/2-Y
76 1/4-X,3/4-Y,1/2+Z
77 1/4-Y,3/4-Z,1/2+X
78 1/4-Z,3/4-X,1/2+Y
79 1/2-Y,3/4+Z,1/4+X
80 1/2-Z,3/4+X,1/4+Y
81 1/4+Z,-X,1/4+Y
82 1/4+X,-Y,1/4+Z
83 1/4+Y,-Z,1/4+X
84 1/2-X,3/4+Y,1/4+Z
85 -Y,1/2-X,1/2-Z
86 -Z,1/2-Y,1/2-X
87 -X,1/2-Z,1/2-Y
88 1/4-Y,3/4-X,1/2+Z
89 1/4-Z,3/4-Y,1/2+X
90 1/4-X,3/4-Z,1/2+Y
91 1/4+Z,-Y,1/4+X
92 1/4+X,-Z,1/4+Y
93 1/2-X,3/4+Z,1/4+Y
94 1/2-Y,3/4+X,1/4+Z
95 1/2-Z,3/4+Y,1/4+X
96 1/4+Y,-X,1/4+Z
97 1/2+X,+Y,1/2+Z
98 1/2+Y,+Z,1/2+X
99 1/2+Z,+X,1/2+Y
100 3/4+X,1/4+Y,1/2-Z
101 3/4+Y,1/4+Z,1/2-X
102 3/4+Z,1/4+X,1/2-Y
103 +Y,1/4-Z,1/4-X
104 +Z,1/4-X,1/4-Y
105 3/4-Z,1/2+X,1/4-Y
106 3/4-X,1/2+Y,1/4-Z
107 3/4-Y,1/2+Z,1/4-X
108 +X,1/4-Y,1/4-Z
109 1/2+Y,+X,1/2+Z
110 1/2+Z,+Y,1/2+X
111 1/2+X,+Z,1/2+Y
112 3/4+Y,1/4+X,1/2-Z
113 3/4+Z,1/4+Y,1/2-X
114 3/4+X,1/4+Z,1/2-Y
115 3/4-Z,1/2+Y,1/4-X
116 3/4-X,1/2+Z,1/4-Y
117 +X,1/4-Z,1/4-Y
118 +Y,1/4-X,1/4-Z
119 +Z,1/4-Y,1/4-X
120 3/4-Y,1/2+X,1/4-Z
121 1/2-X,-Y,1/2-Z
122 1/2-Y,-Z,1/2-X
123 1/2-Z,-X,1/2-Y
124 3/4-X,1/4-Y,1/2+Z
125 3/4-Y,1/4-Z,1/2+X
126 3/4-Z,1/4-X,1/2+Y
127 -Y,1/4+Z,1/4+X
128 -Z,1/4+X,1/4+Y
129 3/4+Z,1/2-X,1/4+Y
130 3/4+X,1/2-Y,1/4+Z
131 3/4+Y,1/2-Z,1/4+X
132 -X,1/4+Y,1/4+Z
133 1/2-Y,-X,1/2-Z
134 1/2-Z,-Y,1/2-X
135 1/2-X,-Z,1/2-Y
136 3/4-Y,1/4-X,1/2+Z
137 3/4-Z,1/4-Y,1/2+X
138 3/4-X,1/4-Z,1/2+Y
139 3/4+Z,1/2-Y,1/4+X
140 3/4+X,1/2-Z,1/4+Y
141 -X,1/4+Z,1/4+Y
142 -Y,1/4+X,1/4+Z
143 -Z,1/4+Y,1/4+X
144 3/4+Y,1/2-X,1/4+Z
145 1/2+X,1/2+Y,+Z
146 1/2+Y,1/2+Z,+X
147 1/2+Z,1/2+X,+Y
148 3/4+X,3/4+Y,-Z
149 3/4+Y,3/4+Z,-X
150 3/4+Z,3/4+X,-Y
151 +Y,3/4-Z,3/4-X
152 +Z,3/4-X,3/4-Y
153 3/4-Z,+X,3/4-Y
154 3/4-X,+Y,3/4-Z
155 3/4-Y,+Z,3/4-X
156 +X,3/4-Y,3/4-Z
157 1/2+Y,1/2+X,+Z
158 1/2+Z,1/2+Y,+X
159 1/2+X,1/2+Z,+Y
160 3/4+Y,3/4+X,-Z
161 3/4+Z,3/4+Y,-X
162 3/4+X,3/4+Z,-Y
163 3/4-Z,+Y,3/4-X
164 3/4-X,+Z,3/4-Y
165 +X,3/4-Z,3/4-Y
166 +Y,3/4-X,3/4-Z
167 +Z,3/4-Y,3/4-X
168 3/4-Y,+X,3/4-Z
169 1/2-X,1/2-Y,-Z
170 1/2-Y,1/2-Z,-X
171 1/2-Z,1/2-X,-Y
172 3/4-X,3/4-Y,+Z
173 3/4-Y,3/4-Z,+X
174 3/4-Z,3/4-X,+Y
175 -Y,3/4+Z,3/4+X
176 -Z,3/4+X,3/4+Y
177 3/4+Z,-X,3/4+Y
178 3/4+X,-Y,3/4+Z
179 3/4+Y,-Z,3/4+X
180 -X,3/4+Y,3/4+Z
181 1/2-Y,1/2-X,-Z
182 1/2-Z,1/2-Y,-X
183 1/2-X,1/2-Z,-Y
184 3/4-Y,3/4-X,+Z
185 3/4-Z,3/4-Y,+X
186 3/4-X,3/4-Z,+Y
187 3/4+Z,-Y,3/4+X
188 3/4+X,-Z,3/4+Y
189 -X,3/4+Z,3/4+Y
190 -Y,3/4+X,3/4+Z
191 -Z,3/4+Y,3/4+X
192 3/4+Y,-X,3/4+Z

loop_
_atom_site_label
_atom_site_type_symbol
_atom_site_fract_x
_atom_site_fract_y
_atom_site_fract_z
_atom_site_U_iso_or_equiv
_atom_site_adp_type
_atom_site_occupancy
_atom_site_symmetry_multiplicity
_atom_site_calc_flag
_atom_site_refinement_flags
_atom_site_disorder_assembly
_atom_site_disorder_group
Nb(900) Nb 0.2500 0.2500 0.0000 0.0213(4) Uani 1.00 12 d S . .
K(901) K 0.5000 -0.2500 -0.2500 0.024(1) Uani 0.71 12 d SP . .
O(1) O 0.1250 0.3136(7) 0.1250 0.010(1) Uani 1.00 4 d S . .
O(2) O 0.3750 0.3750 0.3750 1.0(4) Uani 1.00 24 d S . .

loop_
_atom_site_aniso_label
_atom_site_aniso_U_11
_atom_site_aniso_U_22
_atom_site_aniso_U_33
_atom_site_aniso_U_12
_atom_site_aniso_U_13
_atom_site_aniso_U_23
Nb(900) 0.0213(8) 0.0213(8) 0.0213(8) -0.0041(6) 0.0041(6) 0.0041(6)
K(901) 0.024(2) 0.024(2) 0.024(2) -0.014(2) -0.014(2) 0.014(2)
O(1) 0.009(2) 0.012(4) 0.009(2) 0.0000 0.004(3) 0.0000
O(2) 2.0(7) 2.0(7) 2.0(7) 0.0000 0.0000 0.0000

loop_
_atom_type_symbol
_atom_type_description
_atom_type_scat_dispersion_real
_atom_type_scat_dispersion_imag
_atom_type_scat_source
K K 0.200 0.250
;
International Tables for Crystallography
(1992, Vol. C, Tables 4.2.6.8 and 6.1.1.4)
;
Nb Nb -2.073 0.621
;
International Tables for Crystallography
(1992, Vol. C, Tables 4.2.6.8 and 6.1.1.4)
;
O O 0.011 0.006
;
International Tables for Crystallography
(1992, Vol. C, Tables 4.2.6.8 and 6.1.1.4)
;

loop_
_geom_angle_atom_site_label_1
_geom_angle_atom_site_label_2
_geom_angle_atom_site_label_3
_geom_angle
_geom_angle_publ_flag
_geom_angle_site_symmetry_1
_geom_angle_site_symmetry_2
_geom_angle_site_symmetry_3
Nb(900) K(901) Nb(900) 60(1) ? . 55507 55503
Nb(900) K(901) Nb(900) 59(1) ? . 55507 55504
K(901) Nb(900) K(901) 119(1) ? 54409 . 55507
Nb(900) K(901) K(901) 59(1) ? . 55507 55511
K(901) Nb(900) K(901) 60(1) ? 55511 . 55507
Nb(900) K(901) K(901) 60(1) ? . 55507 45412
K(901) Nb(900) K(901) 59(1) ? 45412 . 55507
K(901) Nb(900) K(901) 119(1) ? 54454 . 55507
K(901) Nb(900) K(901) 179(2) ? 54555 . 55507
Nb(900) K(901) O(1) 31.00(2) ? . 55507 .
O(1) Nb(900) K(901) 44.8(1) ? . . 55507
O(1) Nb(900) K(901) 90.0(1) ? 55502 . 55507
O(1) Nb(900) K(901) 90.0(1) ? 55431 . 55507
Nb(900) K(901) O(1) 31.00(8) ? . 55507 55432
O(1) Nb(900) K(901) 44.77(7) ? 55432 . 55507
O(1) Nb(900) K(901) 135.2(1) ? 55434 . 55507
O(1) Nb(900) K(901) 135.23(7) ? 55557 . 55507
Nb(900) K(901) O(1) 90.0(1) ? . 55507 455101
Nb(900) K(901) O(1) 90.0(1) ? . 55507 555107
Nb(900) K(901) O(2) 89(1) ? . 55507 .
Nb(900) K(901) O(2) 90(1) ? . 55507 55431
Nb(900) K(901) Nb(900) 119(1) ? . 55507 55511
Nb(900) K(901) K(901) 89(1) ? . 55507 55626
Nb(900) K(901) O(1) 149.00(8) ? . 55507 55509
Nb(900) K(901) Nb(900) 179(2) ? . 55507 55509
Nb(900) K(901) Nb(900) 119(1) ? . 55507 55553
Nb(900) K(901) K(901) 119(1) ? . 55507 55529
Nb(900) K(901) O(1) 149.00(2) ? . 55507 56582
Nb(900) K(901) Nb(900) 59(1) ? . 54409 55502
Nb(900) K(901) Nb(900) 59(1) ? . 54409 55505
Nb(900) K(901) K(901) 59(1) ? . 54409 55511
K(901) Nb(900) K(901) 59(1) ? 55511 . 54409
K(901) Nb(900) K(901) 179(2) ? 45412 . 54409
K(901) Nb(900) K(901) 119(1) ? 54454 . 54409
Nb(900) K(901) K(901) 59(1) ? . 54409 54555
K(901) Nb(900) K(901) 59(1) ? 54555 . 54409
O(1) Nb(900) K(901) 135.2(1) ? . . 54409
Nb(900) K(901) O(1) 31.00(8) ? . 54409 55502
O(1) Nb(900) K(901) 44.77(7) ? 55502 . 54409
O(1) Nb(900) K(901) 135.23(7) ? 55431 . 54409
O(1) Nb(900) K(901) 90.0(1) ? 55432 . 54409
Nb(900) K(901) O(1) 31.00(2) ? . 54409 55434
O(1) Nb(900) K(901) 44.8(1) ? 55434 . 54409
Nb(900) K(901) O(1) 90.0(1) ? . 54409 54554
O(1) Nb(900) K(901) 90.0(1) ? 55557 . 54409
Nb(900) K(901) O(1) 90.0(1) ? . 54409 55499
Nb(900) K(901) O(2) 89(1) ? . 54409 55433
Nb(900) K(901) O(2) 89(1) ? . 54409 54449
Nb(900) K(901) K(901) 119(1) ? . 54409 .
Nb(900) K(901) Nb(900) 119(1) ? . 54409 55412
Nb(900) K(901) K(901) 89(1) ? . 54409 55408
Nb(900) K(901) O(1) 149.00(8) ? . 54409 65526
Nb(900) K(901) O(1) 149.00(2) ? . 54409 545106
Nb(900) K(901) Nb(900) 60(1) ? . 55511 55502
Nb(900) K(901) Nb(900) 59(1) ? . 55511 55504
Nb(900) K(901) K(901) 59(1) ? . 55511 55507
Nb(900) K(901) K(901) 60(1) ? . 55511 54409
K(901) Nb(900) K(901) 119(1) ? 45412 . 55511
K(901) Nb(900) K(901) 179(2) ? 54454 . 55511
K(901) Nb(900) K(901) 119(1) ? 54555 . 55511
O(1) Nb(900) K(901) 90.0000 ? . . 55511
Nb(900) K(901) O(1) 31.0(1) ? . 55511 55502
O(1) Nb(900) K(901) 44.8(1) ? 55502 . 55511
O(1) Nb(900) K(901) 135.2(1) ? 55431 . 55511
Nb(900) K(901) O(1) 31.0(1) ? . 55511 55432
O(1) Nb(900) K(901) 44.8(1) ? 55432 . 55511
O(1) Nb(900) K(901) 90.0000 ? 55434 . 55511
Nb(900) K(901) O(1) 90.0000 ? . 55511 54552
O(1) Nb(900) K(901) 135.2(1) ? 55557 . 55511
Nb(900) K(901) O(1) 90.0000 ? . 55511 55560
Nb(900) K(901) O(2) 89(1) ? . 55511 .
Nb(900) K(901) O(2) 90(1) ? . 55511 55433
Nb(900) K(901) K(901) 89(1) ? . 55511 55626
Nb(900) K(901) Nb(900) 179(2) ? . 55511 55507
Nb(900) K(901) Nb(900) 119(1) ? . 55511 55508
Nb(900) K(901) Nb(900) 119(1) ? . 55511 55560
Nb(900) K(901) K(901) 119(1) ? . 55511 55529
Nb(900) K(901) O(1) 149.0(1) ? . 55511 55508
Nb(900) K(901) O(1) 149.0(1) ? . 55511 65574
Nb(900) K(901) Nb(900) 59(1) ? . 45412 55503
Nb(900) K(901) Nb(900) 59(1) ? . 45412 55506
Nb(900) K(901) K(901) 59(1) ? . 45412 55507
Nb(900) K(901) K(901) 59(1) ? . 45412 54454
K(901) Nb(900) K(901) 59(1) ? 54454 . 45412
K(901) Nb(900) K(901) 119(1) ? 54555 . 45412
Nb(900) K(901) O(1) 31.00(2) ? . 45412 .
O(1) Nb(900) K(901) 44.8(1) ? . . 45412
O(1) Nb(900) K(901) 135.23(7) ? 55502 . 45412
Nb(900) K(901) O(1) 31.00(8) ? . 45412 55431
O(1) Nb(900) K(901) 44.77(7) ? 55431 . 45412
O(1) Nb(900) K(901) 90.0(1) ? 55432 . 45412
O(1) Nb(900) K(901) 135.2(1) ? 55434 . 45412
Nb(900) K(901) O(1) 90.0(1) ? . 45412 55451
O(1) Nb(900) K(901) 90.0(1) ? 55557 . 45412
Nb(900) K(901) O(1) 90.0(1) ? . 45412 55575
Nb(900) K(901) O(2) 89(1) ? . 45412 55431
Nb(900) K(901) O(2) 89(1) ? . 45412 45555
Nb(900) K(901) Nb(900) 119(1) ? . 45412 45560
Nb(900) K(901) K(901) 89(1) ? . 45412 55410
Nb(900) K(901) O(1) 149.00(8) ? . 45412 45555
Nb(900) K(901) Nb(900) 60(1) ? . 54454 55506
Nb(900) K(901) Nb(900) 59(1) ? . 54454 55528
Nb(900) K(901) K(901) 60(1) ? . 54454 45412
Nb(900) K(901) K(901) 59(1) ? . 54454 54555
K(901) Nb(900) K(901) 60(1) ? 54555 . 54454
O(1) Nb(900) K(901) 90.0000 ? . . 54454
O(1) Nb(900) K(901) 135.2(1) ? 55502 . 54454
Nb(900) K(901) O(1) 31.0(1) ? . 54454 55431
O(1) Nb(900) K(901) 44.8(1) ? 55431 . 54454
O(1) Nb(900) K(901) 135.2(1) ? 55432 . 54454
O(1) Nb(900) K(901) 90.0000 ? 55434 . 54454
Nb(900) K(901) O(1) 31.0(1) ? . 54454 55557
O(1) Nb(900) K(901) 44.8(1) ? 55557 . 54454
Nb(900) K(901) O(1) 90.0000 ? . 54454 55476
Nb(900) K(901) O(1) 90.0000 ? . 54454 445148
Nb(900) K(901) O(2) 90(1) ? . 54454 45555
Nb(900) K(901) O(2) 89(1) ? . 54454 54479
Nb(900) K(901) K(901) 89(1) ? . 54454 55410
Nb(900) K(901) Nb(900) 60(1) ? . 54555 55505
Nb(900) K(901) Nb(900) 59(1) ? . 54555 55528
Nb(900) K(901) K(901) 60(1) ? . 54555 54409
Nb(900) K(901) K(901) 59(1) ? . 54555 54454
O(1) Nb(900) K(901) 135.2(1) ? . . 54555
O(1) Nb(900) K(901) 90.0(1) ? 55502 . 54555
O(1) Nb(900) K(901) 90.0(1) ? 55431 . 54555
O(1) Nb(900) K(901) 135.23(7) ? 55432 . 54555
Nb(900) K(901) O(1) 31.00(2) ? . 54555 55434
O(1) Nb(900) K(901) 44.8(1) ? 55434 . 54555
Nb(900) K(901) O(1) 31.00(8) ? . 54555 55557
O(1) Nb(900) K(901) 44.77(7) ? 55557 . 54555
Nb(900) K(901) O(1) 90.0(1) ? . 54555 554125
Nb(900) K(901) O(1) 90.0(1) ? . 54555 445149
Nb(900) K(901) O(2) 90(1) ? . 54555 54449
Nb(900) K(901) O(2) 89(1) ? . 54555 54479
Nb(900) K(901) K(901) 119(1) ? . 54555 .
Nb(900) K(901) Nb(900) 119(1) ? . 54555 55408
Nb(900) K(901) Nb(900) 179(2) ? . 54555 54409
Nb(900) K(901) K(901) 89(1) ? . 54555 55408
Nb(900) K(901) O(1) 149.00(2) ? . 54555 54410
Nb(900) K(901) O(1) 149.00(8) ? . 54555 54480
Nb(900) O(1) Nb(900) 140.4(4) ? . . 55503
Nb(900) O(1) K(901) 104.2(1) ? . . 55507
K(901) Nb(900) O(1) 44.8(1) ? 55507 . .
K(901) Nb(900) O(1) 135.2(1) ? 54409 . .
K(901) Nb(900) O(1) 90.0000 ? 55511 . .
Nb(900) O(1) K(901) 104.2(1) ? . . 45412
K(901) Nb(900) O(1) 44.8(1) ? 45412 . .
K(901) Nb(900) O(1) 90.0000 ? 54454 . .
K(901) Nb(900) O(1) 135.2(1) ? 54555 . .
O(1) Nb(900) O(1) 90.5(2) ? 55502 . .
O(1) Nb(900) O(1) 89.5(2) ? 55431 . .
O(1) Nb(900) O(1) 89.5(2) ? 55432 . .
O(1) Nb(900) O(1) 90.5(2) ? 55557 . .
Nb(900) O(1) Nb(900) 140.4(4) ? . . 55503
Nb(900) O(1) K(901) 104.2(1) ? . . 55507
K(901) Nb(900) O(1) 44.8(1) ? 55507 . .
K(901) Nb(900) O(1) 90.0000 ? 55511 . .
K(901) Nb(900) O(1) 90.0000 ? 54454 . .
Nb(900) O(1) Nb(900) 140.413(1) ? . 55502 55502
K(901) Nb(900) O(1) 90.0(1) ? 55507 . 55502
Nb(900) O(1) K(901) 104.22(2) ? . 55502 54409
K(901) Nb(900) O(1) 44.77(7) ? 54409 . 55502
Nb(900) O(1) K(901) 104.2(3) ? . 55502 55511
K(901) Nb(900) O(1) 44.8(1) ? 55511 . 55502
K(901) Nb(900) O(1) 135.23(7) ? 45412 . 55502
K(901) Nb(900) O(1) 135.2(1) ? 54454 . 55502
K(901) Nb(900) O(1) 90.0(1) ? 54555 . 55502
O(1) Nb(900) O(1) 180.0(2) ? 55431 . 55502
O(1) Nb(900) O(1) 89.5(2) ? 55432 . 55502
O(1) Nb(900) O(1) 89.5(2) ? 55434 . 55502
O(1) Nb(900) O(1) 90.5(2) ? 55557 . 55502
Nb(900) O(1) Nb(900) 140.413(1) ? . 55502 55502
K(901) Nb(900) O(1) 90.0(1) ? 55507 . 55502
Nb(900) O(1) K(901) 104.2(3) ? . 55502 55511
K(901) Nb(900) O(1) 44.8(1) ? 55511 . 55502
K(901) Nb(900) O(1) 135.2(1) ? 54454 . 55502
Nb(900) O(1) Nb(900) 140.413(1) ? . 55431 55506
K(901) Nb(900) O(1) 90.0(1) ? 55507 . 55431
K(901) Nb(900) O(1) 135.23(7) ? 54409 . 55431
K(901) Nb(900) O(1) 135.2(1) ? 55511 . 55431
Nb(900) O(1) K(901) 104.22(2) ? . 55431 45412
K(901) Nb(900) O(1) 44.77(7) ? 45412 . 55431
Nb(900) O(1) K(901) 104.2(3) ? . 55431 54454
K(901) Nb(900) O(1) 44.8(1) ? 54454 . 55431
K(901) Nb(900) O(1) 90.0(1) ? 54555 . 55431
O(1) Nb(900) O(1) 90.5(2) ? 55432 . 55431
O(1) Nb(900) O(1) 90.5(2) ? 55434 . 55431
O(1) Nb(900) O(1) 89.5(2) ? 55557 . 55431
Nb(900) O(1) Nb(900) 140.413(1) ? . 55431 55506
K(901) Nb(900) O(1) 90.0(1) ? 55507 . 55431
K(901) Nb(900) O(1) 135.2(1) ? 55511 . 55431
Nb(900) O(1) K(901) 104.2(3) ? . 55431 54454
K(901) Nb(900) O(1) 44.8(1) ? 54454 . 55431
Nb(900) O(1) Nb(900) 140.413(1) ? . 55432 55504
Nb(900) O(1) K(901) 104.22(2) ? . 55432 55507
K(901) Nb(900) O(1) 44.77(7) ? 55507 . 55432
K(901) Nb(900) O(1) 90.0(1) ? 54409 . 55432
Nb(900) O(1) K(901) 104.2(3) ? . 55432 55511
K(901) Nb(900) O(1) 44.8(1) ? 55511 . 55432
K(901) Nb(900) O(1) 90.0(1) ? 45412 . 55432
K(901) Nb(900) O(1) 135.2(1) ? 54454 . 55432
K(901) Nb(900) O(1) 135.23(7) ? 54555 . 55432
O(1) Nb(900) O(1) 90.5(2) ? 55434 . 55432
O(1) Nb(900) O(1) 180.0(2) ? 55557 . 55432
Nb(900) O(1) K(901) 104.22(2) ? . 55432 55507
K(901) Nb(900) O(1) 44.77(7) ? 55507 . 55432
Nb(900) O(1) K(901) 104.2(3) ? . 55432 55511
K(901) Nb(900) O(1) 44.8(1) ? 55511 . 55432
K(901) Nb(900) O(1) 135.2(1) ? 54454 . 55432
Nb(900) O(1) Nb(900) 140.4(4) ? . 55434 55505
K(901) Nb(900) O(1) 135.2(1) ? 55507 . 55434
Nb(900) O(1) K(901) 104.2(1) ? . 55434 54409
K(901) Nb(900) O(1) 44.8(1) ? 54409 . 55434
K(901) Nb(900) O(1) 90.0000 ? 55511 . 55434
K(901) Nb(900) O(1) 135.2(1) ? 45412 . 55434
K(901) Nb(900) O(1) 90.0000 ? 54454 . 55434
Nb(900) O(1) K(901) 104.2(1) ? . 55434 54555
K(901) Nb(900) O(1) 44.8(1) ? 54555 . 55434
O(1) Nb(900) O(1) 89.5(2) ? 55557 . 55434
K(901) Nb(900) O(1) 135.2(1) ? 55507 . 55434
K(901) Nb(900) O(1) 90.0000 ? 55511 . 55434
K(901) Nb(900) O(1) 90.0000 ? 54454 . 55434
Nb(900) O(1) Nb(900) 140.413(1) ? . 55557 55528
K(901) Nb(900) O(1) 135.23(7) ? 55507 . 55557
K(901) Nb(900) O(1) 90.0(1) ? 54409 . 55557
K(901) Nb(900) O(1) 135.2(1) ? 55511 . 55557
K(901) Nb(900) O(1) 90.0(1) ? 45412 . 55557
Nb(900) O(1) K(901) 104.2(3) ? . 55557 54454
K(901) Nb(900) O(1) 44.8(1) ? 54454 . 55557
Nb(900) O(1) K(901) 104.22(2) ? . 55557 54555
K(901) Nb(900) O(1) 44.77(7) ? 54555 . 55557
K(901) Nb(900) O(1) 135.23(7) ? 55507 . 55557
K(901) Nb(900) O(1) 135.2(1) ? 55511 . 55557
Nb(900) O(1) K(901) 104.2(3) ? . 55557 54454
K(901) Nb(900) O(1) 44.8(1) ? 54454 . 55557
K(901) K(901) Nb(900) 89(1) ? 54409 . 54504
K(901) K(901) Nb(900) 119(1) ? 54555 . 54504
O(2) K(901) Nb(900) 89(1) ? 54449 . 54504
Nb(900) K(901) Nb(900) 59(1) ? 54506 . 54504
Nb(900) K(901) Nb(900) 119(1) ? 54409 . 54504
Nb(900) K(901) Nb(900) 119(1) ? 55412 . 54504
Nb(900) K(901) Nb(900) 59(1) ? 65525 . 54504
K(901) K(901) Nb(900) 119(1) ? 65402 . 54504
K(901) Nb(900) K(901) 59(1) ? . 54504 64503
K(901) K(901) Nb(900) 59(1) ? 64503 . 54504
K(901) Nb(900) K(901) 59(1) ? . 54504 55408
K(901) K(901) Nb(900) 59(1) ? 55408 . 54504
K(901) K(901) Nb(900) 89(1) ? 54429 . 54504
K(901) Nb(900) O(1) 44.8(1) ? . 54504 54504
O(1) K(901) Nb(900) 31.00(2) ? 54504 . 54504
K(901) Nb(900) O(1) 90.0(1) ? . 54504 54505
O(1) K(901) Nb(900) 149.00(2) ? 55412 . 54504
O(1) K(901) Nb(900) 90.0(1) ? 65526 . 54504
O(1) K(901) Nb(900) 90.0(1) ? 54450 . 54504
K(901) Nb(900) O(1) 44.77(7) ? . 54504 54556
O(1) K(901) Nb(900) 31.00(8) ? 54556 . 54504
O(1) K(901) Nb(900) 149.00(8) ? 54480 . 54504
K(901) Nb(900) O(1) 90.0(1) ? . 54504 545107
O(2) K(901) Nb(900) 89(1) ? 54504 . 54504
K(901) K(901) Nb(900) 119(1) ? 54409 . 54506
K(901) K(901) Nb(900) 89(1) ? 54555 . 54506
O(2) K(901) Nb(900) 89(1) ? 54449 . 54506
Nb(900) K(901) Nb(900) 119(1) ? 55408 . 54506
Nb(900) K(901) Nb(900) 60(1) ? 54409 . 54506
Nb(900) K(901) Nb(900) 179(2) ? 55412 . 54506
Nb(900) K(901) Nb(900) 119(1) ? 65525 . 54506
K(901) K(901) Nb(900) 119(1) ? 65402 . 54506
K(901) K(901) Nb(900) 89(1) ? 64503 . 54506
K(901) Nb(900) K(901) 60(1) ? . 54506 55408
K(901) K(901) Nb(900) 59(1) ? 55408 . 54506
K(901) Nb(900) K(901) 59(1) ? . 54506 54429
K(901) K(901) Nb(900) 60(1) ? 54429 . 54506
K(901) Nb(900) O(1) 44.8(1) ? . 54506 54504
O(1) K(901) Nb(900) 31.00(2) ? 54504 . 54506
K(901) Nb(900) O(1) 90.0(1) ? . 54506 54506
O(1) K(901) Nb(900) 149.00(2) ? 55412 . 54506
O(1) K(901) Nb(900) 149.00(8) ? 65526 . 54506
K(901) Nb(900) O(1) 44.77(7) ? . 54506 54450
O(1) K(901) Nb(900) 31.00(8) ? 54450 . 54506
K(901) Nb(900) O(1) 90.0(1) ? . 54506 54451
O(1) K(901) Nb(900) 90.0(1) ? 54556 . 54506
O(1) K(901) Nb(900) 90.0(1) ? 54480 . 54506
O(2) K(901) Nb(900) 90(1) ? 54504 . 54506
K(901) K(901) Nb(900) 89(1) ? 54409 . 55408
K(901) Nb(900) K(901) 59(1) ? . 55408 54555
K(901) K(901) Nb(900) 59(1) ? 54555 . 55408
K(901) Nb(900) O(1) 90.0(1) ? . 55408 554125
O(2) K(901) Nb(900) 89(1) ? 54449 . 55408
Nb(900) K(901) Nb(900) 59(1) ? 54409 . 55408
Nb(900) K(901) Nb(900) 59(1) ? 55412 . 55408
Nb(900) K(901) Nb(900) 119(1) ? 65525 . 55408
K(901) Nb(900) K(901) 59(1) ? . 55408 65402
K(901) K(901) Nb(900) 59(1) ? 65402 . 55408
K(901) K(901) Nb(900) 119(1) ? 64503 . 55408
K(901) K(901) Nb(900) 119(1) ? 55408 . 55408
K(901) K(901) Nb(900) 89(1) ? 54429 . 55408
O(1) K(901) Nb(900) 149.00(2) ? 54504 . 55408
K(901) Nb(900) O(1) 44.8(1) ? . 55408 55412
O(1) K(901) Nb(900) 31.00(2) ? 55412 . 55408
O(1) K(901) Nb(900) 90.0(1) ? 65526 . 55408
O(1) K(901) Nb(900) 90.0(1) ? 54450 . 55408
K(901) Nb(900) O(1) 90.0(1) ? . 55408 54453
O(1) K(901) Nb(900) 149.00(8) ? 54556 . 55408
K(901) Nb(900) O(1) 44.77(7) ? . 55408 54480
O(1) K(901) Nb(900) 31.00(8) ? 54480 . 55408
O(2) K(901) Nb(900) 89(1) ? 54504 . 55408
K(901) K(901) Nb(900) 119(1) ? 54409 . 54409
K(901) Nb(900) K(901) 60(1) ? . 54409 54555
K(901) K(901) Nb(900) 59(1) ? 54555 . 54409
O(2) K(901) Nb(900) 89(1) ? 54449 . 54409
Nb(900) K(901) Nb(900) 119(1) ? 55412 . 54409
Nb(900) K(901) Nb(900) 179(2) ? 65525 . 54409
K(901) K(901) Nb(900) 89(1) ? 65402 . 54409
K(901) K(901) Nb(900) 119(1) ? 64503 . 54409
K(901) K(901) Nb(900) 89(1) ? 55408 . 54409
K(901) Nb(900) K(901) 59(1) ? . 54409 54429
K(901) K(901) Nb(900) 60(1) ? 54429 . 54409
O(1) K(901) Nb(900) 90.0000 ? 54504 . 54409
K(901) Nb(900) O(1) 90.0000 ? . 54409 54410
O(1) K(901) Nb(900) 90.0000 ? 55412 . 54409
O(1) K(901) Nb(900) 149.0(1) ? 65526 . 54409
K(901) Nb(900) O(1) 44.8(1) ? . 54409 54450
O(1) K(901) Nb(900) 31.0(1) ? 54450 . 54409
O(1) K(901) Nb(900) 149.0(1) ? 54556 . 54409
K(901) Nb(900) O(1) 44.8(1) ? . 54409 54480
O(1) K(901) Nb(900) 31.0(1) ? 54480 . 54409
K(901) Nb(900) O(1) 90.0000 ? . 54409 55482
O(2) K(901) Nb(900) 90(1) ? 54504 . 54409
K(901) Nb(900) K(901) 59(1) ? . 55412 54409
K(901) K(901) Nb(900) 60(1) ? 54409 . 55412
K(901) K(901) Nb(900) 89(1) ? 54555 . 55412
K(901) Nb(900) O(1) 90.0(1) ? . 55412 55499
O(2) K(901) Nb(900) 90(1) ? 54449 . 55412
Nb(900) K(901) Nb(900) 60(1) ? 65525 . 55412
K(901) Nb(900) K(901) 60(1) ? . 55412 65402
K(901) K(901) Nb(900) 59(1) ? 65402 . 55412
K(901) K(901) Nb(900) 89(1) ? 64503 . 55412
K(901) K(901) Nb(900) 119(1) ? 55408 . 55412
K(901) K(901) Nb(900) 119(1) ? 54429 . 55412
O(1) K(901) Nb(900) 149.00(2) ? 54504 . 55412
K(901) Nb(900) O(1) 44.8(1) ? . 55412 55412
O(1) K(901) Nb(900) 31.00(2) ? 55412 . 55412
K(901) Nb(900) O(1) 44.77(7) ? . 55412 65526
O(1) K(901) Nb(900) 31.00(8) ? 65526 . 55412
K(901) Nb(900) O(1) 90.0(1) ? . 55412 65527
O(1) K(901) Nb(900) 149.00(8) ? 54450 . 55412
O(1) K(901) Nb(900) 90.0(1) ? 54556 . 55412
O(1) K(901) Nb(900) 90.0(1) ? 54480 . 55412
O(2) K(901) Nb(900) 89(1) ? 54504 . 55412
K(901) Nb(900) K(901) 59(1) ? . 65525 54409
K(901) K(901) Nb(900) 60(1) ? 54409 . 65525
K(901) K(901) Nb(900) 119(1) ? 54555 . 65525
O(2) K(901) Nb(900) 90(1) ? 54449 . 65525
K(901) K(901) Nb(900) 89(1) ? 65402 . 65525
K(901) Nb(900) K(901) 60(1) ? . 65525 64503
K(901) K(901) Nb(900) 59(1) ? 64503 . 65525
K(901) K(901) Nb(900) 89(1) ? 55408 . 65525
K(901) K(901) Nb(900) 119(1) ? 54429 . 65525
O(1) K(901) Nb(900) 90.0000 ? 54504 . 65525
O(1) K(901) Nb(900) 90.0000 ? 55412 . 65525
K(901) Nb(900) O(1) 90.0000 ? . 65525 65525
K(901) Nb(900) O(1) 44.8(1) ? . 65525 65526
O(1) K(901) Nb(900) 31.0(1) ? 65526 . 65525
O(1) K(901) Nb(900) 149.0(1) ? 54450 . 65525
K(901) Nb(900) O(1) 44.8(1) ? . 65525 54556
O(1) K(901) Nb(900) 31.0(1) ? 54556 . 65525
O(1) K(901) Nb(900) 149.0(1) ? 54480 . 65525
K(901) Nb(900) O(1) 90.0000 ? . 65525 545106
O(2) K(901) Nb(900) 89(1) ? 54504 . 65525
K(901) K(901) K(901) 119(1) ? 54409 . 65402
K(901) K(901) K(901) 119(1) ? 54555 . 65402
O(2) K(901) K(901) 144(2) ? 54449 . 65402
K(901) K(901) Nb(900) 59(1) ? . 65402 55408
K(901) K(901) Nb(900) 59(1) ? . 65402 55412
K(901) K(901) K(901) 59(1) ? . 65402 64503
K(901) K(901) K(901) 59(1) ? 64503 . 65402
K(901) K(901) K(901) 179(2) ? 55408 . 65402
K(901) K(901) K(901) 59(1) ? . 65402 54429
K(901) K(901) K(901) 59(1) ? 54429 . 65402
O(1) K(901) K(901) 133.5(1) ? 54504 . 65402
K(901) K(901) O(1) 46.5(1) ? . 65402 55412
O(1) K(901) K(901) 46.5(1) ? 55412 . 65402
O(1) K(901) K(901) 80.27(1) ? 65526 . 65402
K(901) K(901) O(1) 80.27(1) ? . 65402 65527
O(1) K(901) K(901) 99.73(1) ? 54450 . 65402
K(901) K(901) O(1) 80.27(1) ? . 65402 54453
O(1) K(901) K(901) 99.73(1) ? 54556 . 65402
O(1) K(901) K(901) 80.27(1) ? 54480 . 65402
K(901) K(901) O(2) 35(1) ? . 65402 54504
O(2) K(901) K(901) 35(1) ? 54504 . 65402
K(901) K(901) K(901) 119(1) ? 54409 . 64503
O(2) K(901) K(901) 144(2) ? 54449 . 64503
K(901) K(901) Nb(900) 59(1) ? . 64503 54504
K(901) K(901) Nb(900) 59(1) ? . 64503 65525
K(901) K(901) K(901) 59(1) ? . 64503 65402
K(901) K(901) K(901) 119(1) ? 55408 . 64503
K(901) K(901) K(901) 59(1) ? . 64503 54429
K(901) K(901) K(901) 59(1) ? 54429 . 64503
O(1) K(901) K(901) 80.27(9) ? 54504 . 64503
K(901) K(901) O(1) 80.3(1) ? . 64503 54505
O(1) K(901) K(901) 99.73(9) ? 55412 . 64503
K(901) K(901) O(1) 80.27(9) ? . 64503 65525
O(1) K(901) K(901) 80.3(1) ? 65526 . 64503
O(1) K(901) K(901) 99.7(1) ? 54450 . 64503
K(901) K(901) O(1) 46.51(8) ? . 64503 54556
O(1) K(901) K(901) 46.51(8) ? 54556 . 64503
O(1) K(901) K(901) 133.49(8) ? 54480 . 64503
K(901) K(901) O(2) 35(1) ? . 64503 54504
O(2) K(901) K(901) 35(1) ? 54504 . 64503
K(901) K(901) Nb(900) 119(1) ? . 55408 55502
K(901) K(901) Nb(900) 119(1) ? . 55408 55528
K(901) K(901) K(901) 59(1) ? . 55408 54409
K(901) K(901) K(901) 59(1) ? 54409 . 55408
K(901) K(901) K(901) 59(1) ? . 55408 54555
K(901) K(901) K(901) 59(1) ? 54555 . 55408
K(901) K(901) O(1) 133.5(1) ? . 55408 55528
K(901) K(901) O(1) 99.73(1) ? . 55408 54554
K(901) K(901) O(1) 99.73(1) ? . 55408 445149
K(901) K(901) O(2) 35(1) ? . 55408 54449
O(2) K(901) K(901) 35(1) ? 54449 . 55408
K(901) K(901) Nb(900) 59(1) ? . 55408 54504
K(901) K(901) Nb(900) 59(1) ? . 55408 54506
K(901) K(901) K(901) 119(1) ? 54429 . 55408
K(901) K(901) O(1) 46.5(1) ? . 55408 54504
O(1) K(901) K(901) 46.5(1) ? 54504 . 55408
O(1) K(901) K(901) 133.5(1) ? 55412 . 55408
O(1) K(901) K(901) 99.73(1) ? 65526 . 55408
O(1) K(901) K(901) 80.27(1) ? 54450 . 55408
K(901) K(901) O(1) 80.27(1) ? . 55408 54451
O(1) K(901) K(901) 80.27(1) ? 54556 . 55408
O(1) K(901) K(901) 99.73(1) ? 54480 . 55408
K(901) K(901) O(1) 80.27(1) ? . 55408 545107
O(2) K(901) K(901) 144(2) ? 54504 . 55408
K(901) K(901) Nb(900) 119(1) ? . 54409 55502
K(901) K(901) Nb(900) 89(1) ? . 54409 55505
K(901) K(901) K(901) 179(2) ? . 54409 55511
K(901) K(901) K(901) 60(1) ? . 54409 54555
K(901) K(901) K(901) 59(1) ? 54555 . 54409
K(901) K(901) O(1) 133.49(8) ? . 54409 55502
K(901) K(901) O(1) 99.73(9) ? . 54409 55434
K(901) K(901) O(1) 99.7(1) ? . 54409 54554
K(901) K(901) O(1) 80.3(1) ? . 54409 55499
K(901) K(901) O(2) 144(2) ? . 54409 55433
K(901) K(901) O(2) 35(1) ? . 54409 54449
O(2) K(901) K(901) 35(1) ? 54449 . 54409
K(901) K(901) Nb(900) 59(1) ? . 54409 55412
K(901) K(901) Nb(900) 59(1) ? . 54409 65525
K(901) K(901) K(901) 60(1) ? . 54409 55408
K(901) K(901) K(901) 179(2) ? 54429 . 54409
O(1) K(901) K(901) 99.73(9) ? 54504 . 54409
O(1) K(901) K(901) 80.27(9) ? 55412 . 54409
K(901) K(901) O(1) 46.51(8) ? . 54409 65526
O(1) K(901) K(901) 46.51(8) ? 65526 . 54409
O(1) K(901) K(901) 133.49(8) ? 54450 . 54409
O(1) K(901) K(901) 80.3(1) ? 54556 . 54409
O(1) K(901) K(901) 99.7(1) ? 54480 . 54409
K(901) K(901) O(1) 80.27(9) ? . 54409 545106
O(2) K(901) K(901) 144(2) ? 54504 . 54409
K(901) K(901) K(901) 119(1) ? 54555 . 54429
O(2) K(901) K(901) 144(2) ? 54449 . 54429
K(901) K(901) Nb(900) 59(1) ? . 54429 54506
K(901) K(901) Nb(900) 59(1) ? . 54429 54409
K(901) K(901) K(901) 60(1) ? . 54429 65402
K(901) K(901) K(901) 60(1) ? . 54429 64503
O(1) K(901) K(901) 80.27(9) ? 54504 . 54429
K(901) K(901) O(1) 80.3(1) ? . 54429 54506
O(1) K(901) K(901) 99.73(9) ? 55412 . 54429
O(1) K(901) K(901) 133.49(8) ? 65526 . 54429
K(901) K(901) O(1) 46.51(8) ? . 54429 54450
O(1) K(901) K(901) 46.51(8) ? 54450 . 54429
O(1) K(901) K(901) 99.7(1) ? 54556 . 54429
O(1) K(901) K(901) 80.3(1) ? 54480 . 54429
K(901) K(901) O(1) 80.27(9) ? . 54429 55482
K(901) K(901) O(2) 35(1) ? . 54429 54504
O(2) K(901) K(901) 35(1) ? 54504 . 54429
K(901) K(901) Nb(900) 89(1) ? . 54555 55505
K(901) K(901) Nb(900) 119(1) ? . 54555 55528
K(901) K(901) K(901) 59(1) ? . 54555 54409
K(901) K(901) O(1) 99.73(9) ? . 54555 55434
K(901) K(901) O(1) 133.49(8) ? . 54555 55557
K(901) K(901) O(1) 80.3(1) ? . 54555 554125
K(901) K(901) O(1) 99.7(1) ? . 54555 445149
K(901) K(901) O(2) 35(1) ? . 54555 54449
O(2) K(901) K(901) 35(1) ? 54449 . 54555
K(901) K(901) O(2) 144(2) ? . 54555 54479
K(901) K(901) Nb(900) 59(1) ? . 54555 55408
K(901) K(901) Nb(900) 59(1) ? . 54555 54409
K(901) K(901) K(901) 59(1) ? . 54555 55408
O(1) K(901) K(901) 99.73(9) ? 54504 . 54555
K(901) K(901) O(1) 80.27(9) ? . 54555 54410
O(1) K(901) K(901) 80.27(9) ? 55412 . 54555
O(1) K(901) K(901) 99.7(1) ? 65526 . 54555
O(1) K(901) K(901) 80.3(1) ? 54450 . 54555
O(1) K(901) K(901) 133.49(8) ? 54556 . 54555
K(901) K(901) O(1) 46.51(8) ? . 54555 54480
O(1) K(901) K(901) 46.51(8) ? 54480 . 54555
O(2) K(901) K(901) 144(2) ? 54504 . 54555
O(2) K(901) O(1) 81.8(1) ? 54449 . 54504
K(901) O(1) Nb(900) 104.2(1) ? . 54504 54504
K(901) O(1) Nb(900) 104.2(1) ? . 54504 54506
K(901) O(1) K(901) 87.0(2) ? . 54504 55408
O(1) K(901) O(1) 117.99(9) ? 65526 . 54504
O(1) K(901) O(1) 62.01(9) ? 54450 . 54504
O(1) K(901) O(1) 62.01(9) ? 54556 . 54504
O(1) K(901) O(1) 117.99(9) ? 54480 . 54504
O(2) K(901) O(1) 98.2(1) ? 54504 . 54504
O(2) K(901) O(1) 98.2(1) ? 54449 . 55412
K(901) O(1) Nb(900) 104.2(1) ? . 55412 55408
K(901) O(1) Nb(900) 104.2(1) ? . 55412 55412
K(901) O(1) K(901) 87.0(2) ? . 55412 65402
O(1) K(901) O(1) 62.01(9) ? 65526 . 55412
O(1) K(901) O(1) 117.99(9) ? 54450 . 55412
O(1) K(901) O(1) 117.99(9) ? 54556 . 55412
O(1) K(901) O(1) 62.01(9) ? 54480 . 55412
O(2) K(901) O(1) 81.8(1) ? 54504 . 55412
K(901) O(1) K(901) 86.9704(4) ? . 65526 54409
O(2) K(901) O(1) 81.78(8) ? 54449 . 65526
K(901) O(1) Nb(900) 104.22(2) ? . 65526 55412
K(901) O(1) Nb(900) 104.2(3) ? . 65526 65525
O(1) K(901) O(1) 62.0(2) ? 54556 . 65526
O(1) K(901) O(1) 118.0(2) ? 54480 . 65526
O(2) K(901) O(1) 98.22(8) ? 54504 . 65526
O(2) K(901) O(1) 98.22(8) ? 54449 . 54450
K(901) O(1) Nb(900) 104.22(2) ? . 54450 54506
K(901) O(1) Nb(900) 104.2(3) ? . 54450 54409
K(901) O(1) K(901) 86.9704(4) ? . 54450 54429
O(1) K(901) O(1) 118.0(2) ? 54556 . 54450
O(1) K(901) O(1) 62.0(2) ? 54480 . 54450
O(2) K(901) O(1) 81.78(8) ? 54504 . 54450
O(2) K(901) O(1) 98.22(8) ? 54449 . 54556
K(901) O(1) Nb(900) 104.22(2) ? . 54556 54504
K(901) O(1) Nb(900) 104.2(3) ? . 54556 65525
K(901) O(1) K(901) 86.9704(4) ? . 54556 64503
O(1) K(901) O(1) 180.0(2) ? 54480 . 54556
O(2) K(901) O(1) 81.78(8) ? 54504 . 54556
K(901) O(1) K(901) 86.9704(4) ? . 54480 54555
O(2) K(901) O(1) 81.78(8) ? 54449 . 54480
K(901) O(1) Nb(900) 104.22(2) ? . 54480 55408
K(901) O(1) Nb(900) 104.2(3) ? . 54480 54409
O(2) K(901) O(1) 98.22(8) ? 54504 . 54480
O(2) K(901) O(2) 179(3) ? 54449 . 54504
K(901) O(2) K(901) 109(2) ? . 54504 65402
K(901) O(2) K(901) 109(2) ? . 54504 64503
K(901) O(2) K(901) 109(2) ? . 54504 54429
K(901) O(2) K(901) 109(2) ? . 54449 54409
K(901) O(2) K(901) 109(2) ? . 54449 54555
K(901) O(2) K(901) 109(2) ? . 54449 55408
Nb(900) O(1) Nb(900) 140.4(4) ? . . 55503
O(1) Nb(900) K(901) 44.8(1) ? . 55503 55507
K(901) O(1) Nb(900) 104.2(1) ? 55507 . 55503
O(1) Nb(900) K(901) 44.8(1) ? . 55503 45412
K(901) O(1) Nb(900) 104.2(1) ? 45412 . 55503
O(1) Nb(900) O(1) 90.5(2) ? . 55503 55503
O(1) Nb(900) O(1) 90.5(2) ? . 55503 55529
O(1) Nb(900) O(1) 89.5(2) ? . 55503 55575
O(1) Nb(900) O(1) 89.5(2) ? . 55503 455101
O(1) Nb(900) K(901) 44.8(1) ? . 55503 55507
K(901) O(1) Nb(900) 104.2(1) ? 55507 . 55503
O(1) Nb(900) K(901) 90.0000 ? . 55503 55410
O(1) Nb(900) K(901) 90.0000 ? . 55503 55626
O(1) Nb(900) O(1) 180.0(3) ? . 55503 55573
O(1) Nb(900) K(901) 90.0000 ? . 55503 55626
O(1) K(901) Nb(900) 31.00(2) ? . 55507 .
Nb(900) O(1) K(901) 104.2(1) ? . . 55507
O(1) K(901) Nb(900) 31.00(2) ? . 55507 55503
Nb(900) O(1) K(901) 104.2(1) ? 55503 . 55507
O(1) K(901) Nb(900) 90.0000 ? . 55507 55504
O(1) K(901) K(901) 80.27(9) ? . 55507 55511
O(1) K(901) K(901) 46.5(1) ? . 55507 45412
K(901) O(1) K(901) 87.0(2) ? 45412 . 55507
O(1) K(901) Nb(900) 31.00(2) ? . 55507 .
O(1) K(901) O(1) 62.01(9) ? . 55507 55432
O(1) K(901) O(1) 62.01(9) ? . 55507 455101
O(1) K(901) O(1) 117.99(9) ? . 55507 555107
O(1) K(901) O(2) 98.2(1) ? . 55507 .
O(1) K(901) O(2) 81.8(1) ? . 55507 55431
O(1) K(901) Nb(900) 31.00(2) ? . 55507 55503
O(1) K(901) Nb(900) 90.0000 ? . 55507 55511
O(1) K(901) K(901) 80.27(9) ? . 55507 55511
O(1) K(901) K(901) 80.27(9) ? . 55507 55626
O(1) K(901) O(1) 117.99(9) ? . 55507 55509
O(1) K(901) Nb(900) 149.00(2) ? . 55507 55509
O(1) K(901) Nb(900) 149.00(2) ? . 55507 55553
O(1) K(901) K(901) 80.27(9) ? . 55507 55626
O(1) K(901) K(901) 133.5(1) ? . 55507 55529
O(1) K(901) O(1) 180.0(1) ? . 55507 56582
Nb(900) O(1) K(901) 104.2(1) ? . . 45412
O(1) K(901) Nb(900) 31.00(2) ? . 45412 55503
Nb(900) O(1) K(901) 104.2(1) ? 55503 . 45412
O(1) K(901) Nb(900) 90.0000 ? . 45412 55506
O(1) K(901) K(901) 46.5(1) ? . 45412 55507
K(901) O(1) K(901) 87.0(2) ? 55507 . 45412
O(1) K(901) K(901) 80.27(9) ? . 45412 54454
O(1) K(901) Nb(900) 31.00(2) ? . 45412 .
O(1) K(901) O(1) 62.01(9) ? . 45412 55431
O(1) K(901) O(1) 117.99(9) ? . 45412 55451
O(1) K(901) O(1) 62.01(9) ? . 45412 55575
O(1) K(901) O(2) 81.8(1) ? . 45412 55431
O(1) K(901) O(2) 98.2(1) ? . 45412 45555
O(1) K(901) Nb(900) 31.00(2) ? . 45412 55503
O(1) K(901) Nb(900) 90.0000 ? . 45412 55506
O(1) K(901) Nb(900) 90.0000 ? . 45412 45560
O(1) K(901) K(901) 46.5(1) ? . 45412 55507
O(1) K(901) K(901) 80.27(9) ? . 45412 55410
O(1) K(901) K(901) 80.27(9) ? . 45412 54454
O(1) K(901) O(1) 117.99(9) ? . 45412 45555
O(2) K(901) Nb(900) 89(1) ? . 55507 55503
O(2) K(901) Nb(900) 89(1) ? . 55507 55504
O(2) K(901) K(901) 35(1) ? . 55507 55511
K(901) O(2) K(901) 109(2) ? 55511 . 55507
O(2) K(901) K(901) 144(2) ? . 55507 45412
O(2) K(901) O(1) 98.2(1) ? . 55507 .
O(2) K(901) O(1) 81.78(8) ? . 55507 55432
O(2) K(901) O(1) 81.78(8) ? . 55507 455101
O(2) K(901) O(1) 98.22(8) ? . 55507 555107
O(2) K(901) O(2) 179(3) ? . 55507 55431
O(2) K(901) Nb(900) 89(1) ? . 55507 55511
O(2) K(901) K(901) 35(1) ? . 55507 55626
K(901) O(2) K(901) 109(2) ? 55626 . 55507
O(2) K(901) O(1) 98.22(8) ? . 55507 55509
O(2) K(901) Nb(900) 90(1) ? . 55507 55509
O(2) K(901) Nb(900) 90(1) ? . 55507 55553
O(2) K(901) K(901) 35(1) ? . 55507 55529
K(901) O(2) K(901) 109(2) ? 55529 . 55507
O(2) K(901) O(1) 81.8(1) ? . 55507 56582
O(2) K(901) Nb(900) 89(1) ? . 55511 55502
O(2) K(901) Nb(900) 89(1) ? . 55511 55504
O(2) K(901) K(901) 35(1) ? . 55511 55507
O(2) K(901) K(901) 144(2) ? . 55511 54409
O(2) K(901) O(1) 98.22(8) ? . 55511 55502
O(2) K(901) O(1) 81.78(8) ? . 55511 55432
O(2) K(901) O(1) 81.8(1) ? . 55511 54552
O(2) K(901) O(1) 98.2(1) ? . 55511 55560
O(2) K(901) O(2) 179(3) ? . 55511 55433
O(2) K(901) K(901) 35(1) ? . 55511 55626
K(901) O(2) K(901) 109(2) ? 55626 . 55511
O(2) K(901) Nb(900) 90(1) ? . 55511 55507
O(2) K(901) Nb(900) 89(1) ? . 55511 55508
O(2) K(901) Nb(900) 90(1) ? . 55511 55560
O(2) K(901) K(901) 35(1) ? . 55511 55529
K(901) O(2) K(901) 109(2) ? 55529 . 55511
O(2) K(901) O(1) 98.22(8) ? . 55511 55508
O(2) K(901) O(1) 81.78(8) ? . 55511 65574
O(2) K(901) Nb(900) 89(1) ? . 55626 55502
O(2) K(901) Nb(900) 89(1) ? . 55626 55503
O(2) K(901) K(901) 35(1) ? . 55626 55507
O(2) K(901) K(901) 35(1) ? . 55626 55511
O(2) K(901) O(1) 98.22(8) ? . 55626 55503
O(2) K(901) O(1) 81.8(1) ? . 55626 54552
O(2) K(901) O(1) 81.78(8) ? . 55626 455101
O(2) K(901) Nb(900) 89(1) ? . 55626 55511
O(2) K(901) Nb(900) 90(1) ? . 55626 55605
O(2) K(901) Nb(900) 90(1) ? . 55626 55606
O(2) K(901) Nb(900) 89(1) ? . 55626 55508
O(2) K(901) K(901) 35(1) ? . 55626 55529
K(901) O(2) K(901) 109(2) ? 55529 . 55626
O(2) K(901) O(1) 81.78(8) ? . 55626 55606
O(2) K(901) O(1) 98.2(1) ? . 55626 55576
O(2) K(901) O(1) 98.22(8) ? . 55626 555125
O(2) K(901) O(2) 179(3) ? . 55626 54579
O(2) K(901) K(901) 35(1) ? . 55529 55507
O(2) K(901) K(901) 35(1) ? . 55529 55511
O(2) K(901) K(901) 35(1) ? . 55529 55626
O(2) K(901) Nb(900) 89(1) ? . 55529 55605
O(2) K(901) Nb(900) 89(1) ? . 55529 55606
O(2) K(901) Nb(900) 89(1) ? . 55529 55507
O(2) K(901) Nb(900) 89(1) ? . 55529 55509
O(2) K(901) Nb(900) 89(1) ? . 55529 55553
O(2) K(901) Nb(900) 89(1) ? . 55529 55560
O(2) K(901) O(1) 81.78(8) ? . 55529 55606
O(2) K(901) O(1) 98.22(8) ? . 55529 55550
O(2) K(901) O(1) 81.78(8) ? . 55529 65574
O(2) K(901) O(1) 81.8(1) ? . 55529 56582
O(2) K(901) O(1) 98.2(1) ? . 55529 55597
O(2) K(901) O(1) 98.22(8) ? . 55529 555147
O(2) K(901) O(2) 179(3) ? . 55529 55604

loop_
_geom_bond_atom_site_label_1
_geom_bond_atom_site_label_2
_geom_bond_distance
_geom_bond_publ_flag
_geom_bond_site_symmetry_1
_geom_bond_site_symmetry_2
Nb(900) K(901) 3.76(6) ? . 55507
Nb(900) K(901) 3.76(6) ? . 54409
Nb(900) K(901) 3.76(6) ? . 55511
Nb(900) K(901) 3.76(6) ? . 45412
Nb(900) K(901) 3.76(6) ? . 55519
Nb(900) K(901) 3.76(6) ? . 45421
Nb(900) K(901) 3.76(6) ? . 55523
Nb(900) K(901) 3.76(6) ? . 54424
Nb(900) K(901) 3.76(6) ? . 65525
Nb(900) K(901) 3.76(6) ? . 56527
Nb(900) K(901) 3.76(6) ? . 56537
Nb(900) K(901) 3.76(6) ? . 65539
Nb(900) K(901) 3.76(6) ? . 55549
Nb(900) K(901) 3.76(6) ? . 55553
Nb(900) K(901) 3.76(6) ? . 54454
Nb(900) K(901) 3.76(6) ? . 54555
Nb(900) K(901) 3.76(6) ? . 55563
Nb(900) K(901) 3.76(6) ? . 54464
Nb(900) K(901) 3.76(6) ? . 55565
Nb(900) K(901) 3.76(6) ? . 54571
Nb(900) K(901) 3.76(6) ? . 55475
Nb(900) K(901) 3.76(6) ? . 54477
Nb(900) K(901) 3.76(6) ? . 55578
Nb(900) K(901) 3.76(6) ? . 56581
Nb(900) K(901) 3.76(6) ? . 55483
Nb(900) K(901) 3.76(6) ? . 55584
Nb(900) K(901) 3.76(6) ? . 55485
Nb(900) K(901) 3.76(6) ? . 55588
Nb(900) K(901) 3.76(6) ? . 54489
Nb(900) K(901) 3.76(6) ? . 55491
Nb(900) K(901) 3.76(6) ? . 55593
Nb(900) K(901) 3.76(6) ? . 56596
Nb(900) K(901) 3.76(6) ? . 55599
Nb(900) K(901) 3.76(6) ? . 454100
Nb(900) K(901) 3.76(6) ? . 555101
Nb(900) K(901) 3.76(6) ? . 455107
Nb(900) K(901) 3.76(6) ? . 555109
Nb(900) K(901) 3.76(6) ? . 555113
Nb(900) K(901) 3.76(6) ? . 454114
Nb(900) K(901) 3.76(6) ? . 455115
Nb(900) K(901) 3.76(6) ? . 554121
Nb(900) K(901) 3.76(6) ? . 555124
Nb(900) K(901) 3.76(6) ? . 454125
Nb(900) K(901) 3.76(6) ? . 554127
Nb(900) K(901) 3.76(6) ? . 555129
Nb(900) K(901) 3.76(6) ? . 655132
Nb(900) K(901) 3.76(6) ? . 554135
Nb(900) K(901) 3.76(6) ? . 454137
Nb(900) K(901) 3.76(6) ? . 555138
Nb(900) K(901) 3.76(6) ? . 655141
Nb(900) K(901) 3.76(6) ? . 554143
Nb(900) K(901) 3.76(6) ? . 555144
Nb(900) K(901) 3.76(6) ? . 455145
Nb(900) K(901) 3.76(6) ? . 545147
Nb(900) K(901) 3.76(6) ? . 455148
Nb(900) K(901) 3.76(6) ? . 545150
Nb(900) K(901) 3.76(6) ? . 454153
Nb(900) K(901) 3.76(6) ? . 544156
Nb(900) K(901) 3.76(6) ? . 545157
Nb(900) K(901) 3.76(6) ? . 455159
Nb(900) K(901) 3.76(6) ? . 545160
Nb(900) K(901) 3.76(6) ? . 455162
Nb(900) K(901) 3.76(6) ? . 544165
Nb(900) K(901) 3.76(6) ? . 454168
Nb(900) K(901) 3.76(6) ? . 545172
Nb(900) K(901) 3.76(6) ? . 455174
Nb(900) K(901) 3.76(6) ? . 554175
Nb(900) K(901) 3.76(6) ? . 554179
Nb(900) K(901) 3.76(6) ? . 455184
Nb(900) K(901) 3.76(6) ? . 545186
Nb(900) K(901) 3.76(6) ? . 554187
Nb(900) K(901) 3.76(6) ? . 554191
Nb(900) O(1) 1.998(2) ? . .
Nb(900) O(1) 1.998(5) ? . 55502
Nb(900) O(1) 1.998(5) ? . 55431
Nb(900) O(1) 1.998(5) ? . 55432
Nb(900) O(1) 1.998(2) ? . 55434
Nb(900) O(1) 1.998(5) ? . 55557
K(901) Nb(900) 3.76(6) ? . 54504
K(901) Nb(900) 3.76(6) ? . 54506
K(901) Nb(900) 3.76(6) ? . 55408
K(901) Nb(900) 3.76(6) ? . 54409
K(901) Nb(900) 3.76(6) ? . 55412
K(901) Nb(900) 3.76(6) ? . 54517
K(901) Nb(900) 3.76(6) ? . 54419
K(901) Nb(900) 3.76(6) ? . 65525
K(901) Nb(900) 3.76(6) ? . 54436
K(901) Nb(900) 3.76(6) ? . 54446
K(901) Nb(900) 3.76(6) ? . 54449
K(901) Nb(900) 3.76(6) ? . 54450
K(901) Nb(900) 3.76(6) ? . 54461
K(901) Nb(900) 3.76(6) ? . 54463
K(901) Nb(900) 3.76(6) ? . 54478
K(901) Nb(900) 3.76(6) ? . 54479
K(901) Nb(900) 3.76(6) ? . 55481
K(901) Nb(900) 3.76(6) ? . 54489
K(901) Nb(900) 3.76(6) ? . 55491
K(901) Nb(900) 3.76(6) ? . 54493
K(901) Nb(900) 3.76(6) ? . 554121
K(901) Nb(900) 3.76(6) ? . 554133
K(901) Nb(900) 3.76(6) ? . 544151
K(901) Nb(900) 3.76(6) ? . 544156
K(901) Nb(900) 3.76(6) ? . 544165
K(901) Nb(900) 3.76(6) ? . 544166
K(901) Nb(900) 3.76(6) ? . 545170
K(901) Nb(900) 3.76(6) ? . 545183
K(901) K(901) 3.76(6) ? . 65402
K(901) K(901) 3.76(6) ? . 64503
K(901) K(901) 3.76(6) ? . 55408
K(901) K(901) 3.76(6) ? . 54409
K(901) K(901) 3.76(6) ? . 55422
K(901) K(901) 3.76(6) ? . 54429
K(901) K(901) 3.76(6) ? . 54555
K(901) K(901) 3.76(6) ? . 54571
K(901) K(901) 3.76(6) ? . 54574
K(901) K(901) 3.76(6) ? . 55475
K(901) K(901) 3.76(6) ? . 55485
K(901) K(901) 3.76(6) ? . 54586
K(901) K(901) 3.76(6) ? . 55498
K(901) K(901) 3.76(6) ? . 454100
K(901) K(901) 3.76(6) ? . 554110
K(901) K(901) 3.76(6) ? . 454114
K(901) K(901) 3.76(6) ? . 554127
K(901) K(901) 3.76(6) ? . 545128
K(901) K(901) 3.76(6) ? . 445130
K(901) K(901) 3.76(6) ? . 445140
K(901) K(901) 3.76(6) ? . 545142
K(901) K(901) 3.76(6) ? . 554143
K(901) K(901) 3.76(6) ? . 545147
K(901) K(901) 3.76(6) ? . 554154
K(901) K(901) 3.76(6) ? . 545157
K(901) K(901) 3.76(6) ? . 554164
K(901) K(901) 3.76(6) ? . 545172
K(901) K(901) 3.76(6) ? . 545186
K(901) O(1) 2.732(5) ? . 54504
K(901) O(1) 2.732(5) ? . 55412
K(901) O(1) 2.732(3) ? . 65526
K(901) O(1) 2.732(3) ? . 54450
K(901) O(1) 2.732(3) ? . 54556
K(901) O(1) 2.732(3) ? . 54480
K(901) O(2) 2.30(6) ? . 54504
K(901) O(2) 2.30(6) ? . 54449
O(1) Nb(900) 1.998(2) ? . 55503
O(1) K(901) 2.732(5) ? . 55507
O(1) K(901) 2.732(5) ? . 45412
O(2) K(901) 2.30(6) ? . 55507
O(2) K(901) 2.30(6) ? . 55511
O(2) K(901) 2.30(6) ? . 55519
O(2) K(901) 2.30(6) ? . 55523
O(2) K(901) 2.30(6) ? . 65525
O(2) K(901) 2.30(6) ? . 55626
O(2) K(901) 2.30(6) ? . 56527
O(2) K(901) 2.30(6) ? . 55529
O(2) K(901) 2.30(6) ? . 56537
O(2) K(901) 2.30(6) ? . 55638
O(2) K(901) 2.30(6) ? . 65539
O(2) K(901) 2.30(6) ? . 55549
O(2) K(901) 2.30(6) ? . 55556
O(2) K(901) 2.30(6) ? . 55563
O(2) K(901) 2.30(6) ? . 55570
O(2) K(901) 2.30(6) ? . 55578
O(2) K(901) 2.30(6) ? . 55588
O(2) K(901) 2.30(6) ? . 55599
O(2) K(901) 2.30(6) ? . 555106
O(2) K(901) 2.30(6) ? . 555109
O(2) K(901) 2.30(6) ? . 555116
O(2) K(901) 2.30(6) ? . 555124
O(2) K(901) 2.30(6) ? . 555138
O(2) K(901) 2.30(6) ? . 555146
O(2) K(901) 2.30(6) ? . 455148
O(2) K(901) 2.30(6) ? . 545150
O(2) K(901) 2.30(6) ? . 555158
O(2) K(901) 2.30(6) ? . 545160
O(2) K(901) 2.30(6) ? . 455162
O(2) K(901) 2.30(6) ? . 554175
O(2) K(901) 2.30(6) ? . 545176
O(2) K(901) 2.30(6) ? . 455178
O(2) K(901) 2.30(6) ? . 554179
O(2) K(901) 2.30(6) ? . 554187
O(2) K(901) 2.30(6) ? . 455188
O(2) K(901) 2.30(6) ? . 545190
O(2) K(901) 2.30(6) ? . 554191

loop_
_geom_contact_atom_site_label_1
_geom_contact_atom_site_label_2
_geom_contact_distance
_geom_contact_publ_flag
_geom_contact_site_symmetry_1
_geom_contact_site_symmetry_2
O(1) O(1) 2.837(7) ? . 55502
O(1) O(1) 2.837(7) ? . 55503
O(1) O(1) 2.837(7) ? . 55529
O(1) O(1) 2.814(2) ? . 55431
O(1) O(1) 2.814(2) ? . 55432
O(1) O(1) 2.837(7) ? . 55557
O(1) O(1) 2.814(2) ? . 55575
O(1) O(1) 2.814(2) ? . 455101
O(1) O(2) 3.311(7) ? . 55431
O(2) O(1) 3.311464(8) ? . 55606
O(2) O(1) 3.311464(8) ? . 55432
O(2) O(1) 3.311(7) ? . 54552
O(2) O(1) 3.311464(8) ? . 65574
O(2) O(1) 3.311(7) ? . 56582
O(2) O(1) 3.311464(8) ? . 455101
